data_7131259
loop_
_publ_author_name
'Chowdhury, Tajrian'
'Evans, Matthew J.'
'Coles, Martyn P.'
'Bailey, Anna G.'
'Peveler, William J.'
'Wilson, Claire'
'Farnaby, Joy H.'

_publ_section_title
;
 Reduction chemistry yields stable and soluble divalent lanthanide
 tris(pyrazolyl)borate complexes.
;
_journal_issue 15
_journal_name_full 'Chemical communications (Cambridge, England)'
_journal_page_first 2134
_journal_page_last 2137
_journal_paper_doi 10.1039/d2cc03189b
_journal_volume 59
_journal_year 2023
_chemical_formula_moiety 'C26 H36 B2 Eu N12 O2, C4 H8 O'
_chemical_formula_sum 'C30 H44 B2 Eu N12 O3'
_chemical_formula_weight 794.35
_space_group_crystal_system orthorhombic
_space_group_IT_number 36
_space_group_name_Hall 'C 2c -2'
_space_group_name_H-M_alt 'C m c 21'
_atom_sites_solution_hydrogens mixed
_audit_creation_date 2022-03-09
_audit_creation_method
;
Olex2 1.5-beta
(compiled 2021.12.09 svn.r5202d8cf for OlexSys, GUI svn.r6439)
;
_audit_update_record
;
2022-03-22 deposited with the CCDC.	2022-12-20 downloaded from the CCDC.
;
_cell_angle_alpha 90
_cell_angle_beta 90
_cell_angle_gamma 90
_cell_formula_units_Z 4
_cell_length_a 14.5364(6)
_cell_length_b 16.0680(6)
_cell_length_c 15.1359(8)
_cell_measurement_reflns_used 3680
_cell_measurement_temperature 150
_cell_measurement_theta_max 23.63
_cell_measurement_theta_min 2.32
_cell_volume 3535.3(3)
_computing_cell_refinement 'SAINT V8.37A (Bruker-AXS, 2016)'
_computing_data_collection 'APEX3 Ver. 2016.9-0 (Bruker-AXS, 2016)'
_computing_data_reduction 'APEX3 Ver. 2016.9-0 (Bruker-AXS, 2016)'
_computing_molecular_graphics 'Olex2 1.5-beta (Dolomanov et al., 2009)'
_computing_publication_material 'Olex2 1.5-beta (Dolomanov et al., 2009)'
_computing_structure_refinement 'SHELXL 2018/3 (Sheldrick, 2015)'
_computing_structure_solution 'SHELXT 2018/2 (Sheldrick, 2018)'
_diffrn_ambient_temperature 150
_diffrn_detector 'charge integrating pixel array detector'
_diffrn_detector_area_resol_mean 7.4074
_diffrn_detector_type 'Bruker PHOTON II'
_diffrn_measured_fraction_theta_full 1.000
_diffrn_measured_fraction_theta_max 0.997
_diffrn_measurement_device 'four-circle diffractometer'
_diffrn_measurement_device_type 'Bruker D8 VENTURE'
_diffrn_measurement_method '\f and \w scans'
_diffrn_radiation_collimation 'focusing mirrors'
_diffrn_radiation_monochromator 'multilayer mirror optics'
_diffrn_radiation_type MoK\a
_diffrn_radiation_wavelength 0.71073
_diffrn_reflns_av_R_equivalents 0.0843
_diffrn_reflns_av_unetI/netI 0.1026
_diffrn_reflns_Laue_measured_fraction_full 1.000
_diffrn_reflns_Laue_measured_fraction_max 0.997
_diffrn_reflns_limit_h_max 19
_diffrn_reflns_limit_h_min -17
_diffrn_reflns_limit_k_max 21
_diffrn_reflns_limit_k_min -21
_diffrn_reflns_limit_l_max 20
_diffrn_reflns_limit_l_min -19
_diffrn_reflns_number 16321
_diffrn_reflns_point_group_measured_fraction_full 0.995
_diffrn_reflns_point_group_measured_fraction_max 0.988
_diffrn_reflns_theta_full 25.242
_diffrn_reflns_theta_max 28.320
_diffrn_reflns_theta_min 1.889
_diffrn_source 'microfocus sealed tube'
_diffrn_source_current 1.4
_diffrn_source_power 0.07
_diffrn_source_type 'INCOATEC I\ms 3.0'
_diffrn_source_voltage 50.0
_diffrn_standards_number 0
_exptl_absorpt_coefficient_mu 1.824
_exptl_absorpt_correction_T_max 0.7457
_exptl_absorpt_correction_T_min 0.6372
_exptl_absorpt_correction_type multi-scan
_exptl_absorpt_process_details
;
SADABS-2016/2 (Bruker,2016/2) was used for absorption correction.
wR2(int) was 0.0939 before and 0.0681 after correction.
The Ratio of minimum to maximum transmission is 0.8545.
The \l/2 correction factor is Not present.
;
_exptl_crystal_colour yellow
_exptl_crystal_colour_primary yellow
_exptl_crystal_density_diffrn 1.492
_exptl_crystal_description block
_exptl_crystal_F_000 1620
_exptl_crystal_size_max 0.13
_exptl_crystal_size_mid 0.06
_exptl_crystal_size_min 0.03
_refine_diff_density_max 1.001
_refine_diff_density_min -0.620
_refine_diff_density_rms 0.114
_refine_ls_abs_structure_details
;
 Refined as an inversion twin.
;
_refine_ls_abs_structure_Flack -0.01(3)
_refine_ls_extinction_method none
_refine_ls_goodness_of_fit_ref 0.989
_refine_ls_hydrogen_treatment constr
_refine_ls_matrix_type full
_refine_ls_number_parameters 239
_refine_ls_number_reflns 4511
_refine_ls_number_restraints 10
_refine_ls_restrained_S_all 0.992
_refine_ls_R_factor_all 0.0867
_refine_ls_R_factor_gt 0.0449
_refine_ls_shift/su_max 0.000
_refine_ls_shift/su_mean 0.000
_refine_ls_structure_factor_coef Fsqd
_refine_ls_weighting_details 'w=1/[\s^2^(Fo^2^)+(0.0291P)^2^] where P=(Fo^2^+2Fc^2^)/3'
_refine_ls_weighting_scheme calc
_refine_ls_wR_factor_gt 0.0798
_refine_ls_wR_factor_ref 0.0929
_reflns_Friedel_coverage 0.910
_reflns_Friedel_fraction_full 0.990
_reflns_Friedel_fraction_max 0.979
_reflns_number_gt 3015
_reflns_number_total 4511
_reflns_threshold_expression 'I > 2\s(I)'
_cod_data_source_file d2cc03189b2.cif
_cod_data_source_block 1_Eu_THF_s
_cod_depositor_comments 'Adding full bibliography for 7131257--7131266.cif.'
_cod_database_code 7131259
_shelx_shelxl_version_number 2018/3
_shelx_space_group_comment
;
The symmetry employed for this shelxl refinement is uniquely defined
by the following loop, which should always be used as a source of
symmetry information in preference to the above space-group names.
They are only intended as comments.
;
_olex2_refinement_description
;
1. Twinned data refinement
 Scales: 1.01(4)
 -0.01(4)
2. Fixed Uiso
 At 1.2 times of:
  All B(H) groups, All C(H) groups, All C(H,H) groups
3. Restrained distances
 C18_$1-C18 \\sim C18-C17 \\sim C18_$1-C17_$1
 with sigma of 0.01
4. Uiso/Uaniso restraints and constraints
C18 \\sim C18 \\sim C17 \\sim C17: within 1.7A with sigma of 0.02 and sigma for
terminal atoms of 0.04 within 1.7A
5.a Riding coordinates:
 B1(H1A), B2(H2A)
5.b Secondary CH2 refined with riding coordinates:
 C14(H14A,H14B), C15(H15A,H15B), C13(H13A,H13B), C16(H16A,H16B), C18(H18A,
 H18B), C17(H17A,H17B)
5.c Aromatic/amide H refined with riding coordinates:
 C9(H9), C6(H6), C4(H4), C1(H1), C12(H12), C7(H7), C2(H2), C3(H3), C11(H11),
 C8(H8), C10(H10), C5(H5)
;
_olex2_submission_special_instructions 'No special instructions were received'

loop_
_space_group_symop_operation_xyz
'x, y, z'
'-x, -y, z+1/2'
'-x, y, z'
'x, -y, z+1/2'
'x+1/2, y+1/2, z'
'-x+1/2, -y+1/2, z+1/2'
'-x+1/2, y+1/2, z'
'x+1/2, -y+1/2, z+1/2'

loop_
_atom_site_label
_atom_site_type_symbol
_atom_site_fract_x
_atom_site_fract_y
_atom_site_fract_z
_atom_site_U_iso_or_equiv
_atom_site_adp_type
_atom_site_occupancy
_atom_site_site_symmetry_order
_atom_site_calc_flag
_atom_site_refinement_flags_posn
_atom_site_refinement_flags_adp
_atom_site_refinement_flags_occupancy
_atom_site_disorder_assembly
_atom_site_disorder_group
Eu1 Eu 0.000000 0.25185(4) 0.60530(12) 0.01924(13) Uani 1 2 d S T P . .
O1 O 0.1303(4) 0.1368(4) 0.5764(3) 0.0303(15) Uani 1 1 d . . . . .
N2 N 0.0878(5) 0.3826(5) 0.4293(4) 0.0230(16) Uani 1 1 d . . . . .
N6 N 0.000000 0.1664(7) 0.8300(6) 0.024(2) Uani 1 2 d S T P . .
N3 N 0.000000 0.4205(5) 0.6095(10) 0.0250(19) Uani 1 2 d S T P . .
N1 N 0.1092(6) 0.3143(6) 0.4790(6) 0.029(2) Uani 1 1 d . . . . .
N4 N 0.000000 0.4727(8) 0.5378(8) 0.019(3) Uani 1 2 d S T P . .
N5 N 0.000000 0.1415(7) 0.7435(6) 0.027(2) Uani 1 2 d S T P . .
N7 N -0.1112(6) 0.3009(6) 0.7336(6) 0.025(2) Uani 1 1 d . . . . .
N8 N -0.0875(4) 0.3036(5) 0.8207(4) 0.0208(15) Uani 1 1 d . . . . .
C9 C 0.000000 0.1006(8) 0.8841(8) 0.032(3) Uani 1 2 d S T P . .
H9 H 0.000000 0.102187 0.946809 0.039 Uiso 1 2 calc R U P . .
C14 C 0.2170(8) 0.0169(7) 0.5403(8) 0.050(3) Uani 1 1 d . . . . .
H14A H 0.204246 -0.043457 0.535593 0.061 Uiso 1 1 calc R U . . .
H14B H 0.269662 0.031110 0.501744 0.061 Uiso 1 1 calc R U . . .
C6 C 0.000000 0.5499(12) 0.5641(11) 0.027(4) Uani 1 2 d S T P . .
H6 H 0.000000 0.596674 0.525690 0.033 Uiso 1 2 calc R U P . .
C4 C 0.000000 0.4690(12) 0.6799(11) 0.029(4) Uani 1 2 d S T P . .
H4 H 0.000000 0.449384 0.739112 0.035 Uiso 1 2 calc R U P . .
C1 C 0.1921(6) 0.2890(7) 0.4490(6) 0.033(2) Uani 1 1 d . . . . .
H1 H 0.225236 0.242920 0.471934 0.040 Uiso 1 1 calc R U . . .
C12 C -0.1460(6) 0.3525(6) 0.8664(6) 0.029(2) Uani 1 1 d . . . . .
H12 H -0.143202 0.364398 0.927795 0.035 Uiso 1 1 calc R U . . .
C7 C 0.000000 0.0607(9) 0.7467(9) 0.028(3) Uani 1 2 d S T P . .
H7 H 0.000000 0.026448 0.695539 0.033 Uiso 1 2 calc R U P . .
C15 C 0.2353(8) 0.0418(8) 0.6348(7) 0.051(3) Uani 1 1 d . . . . .
H15A H 0.198446 0.007888 0.676371 0.061 Uiso 1 1 calc R U . . .
H15B H 0.301298 0.035945 0.649631 0.061 Uiso 1 1 calc R U . . .
C2 C 0.2226(7) 0.3389(6) 0.3804(6) 0.032(2) Uani 1 1 d . . . . .
H2 H 0.278133 0.334176 0.347683 0.038 Uiso 1 1 calc R U . . .
C13 C 0.1324(7) 0.0681(7) 0.5167(6) 0.039(3) Uani 1 1 d . . . . .
H13A H 0.136555 0.087999 0.454910 0.046 Uiso 1 1 calc R U . . .
H13B H 0.076020 0.034066 0.522944 0.046 Uiso 1 1 calc R U . . .
C3 C 0.1547(6) 0.3963(6) 0.3707(5) 0.025(2) Uani 1 1 d . . . . .
H3 H 0.154753 0.439920 0.328255 0.030 Uiso 1 1 calc R U . . .
C11 C -0.2113(6) 0.3823(6) 0.8067(6) 0.031(2) Uani 1 1 d . . . . .
H11 H -0.261913 0.418047 0.818392 0.037 Uiso 1 1 calc R U . . .
C16 C 0.2065(7) 0.1297(7) 0.6367(6) 0.041(3) Uani 1 1 d . . . . .
H16A H 0.187488 0.145901 0.697050 0.049 Uiso 1 1 calc R U . . .
H16B H 0.257750 0.166228 0.617852 0.049 Uiso 1 1 calc R U . . .
C8 C 0.000000 0.0296(9) 0.8320(9) 0.035(3) Uani 1 2 d S T P . .
H8 H 0.000000 -0.026931 0.850392 0.042 Uiso 1 2 calc R U P . .
C10 C -0.1853(6) 0.3479(6) 0.7265(6) 0.027(2) Uani 1 1 d . . . . .
H10 H -0.217237 0.357060 0.672549 0.033 Uiso 1 1 calc R U . . .
C5 C 0.000000 0.5550(13) 0.6555(11) 0.035(4) Uani 1 2 d S T P . .
H5 H 0.000000 0.602909 0.692207 0.042 Uiso 1 2 calc R U P . .
B1 B 0.000000 0.4350(11) 0.4443(10) 0.025(4) Uani 1 2 d S T P . .
H1A H 0.000000 0.484624 0.398116 0.030 Uiso 1 2 d R U P . .
B2 B 0.000000 0.2586(10) 0.8559(8) 0.023(3) Uani 1 2 d S T P . .
H2A H 0.000000 0.262499 0.925822 0.028 Uiso 1 2 d R U P . .
O2 O 0.000000 0.1315(7) 0.1134(10) 0.063(3) Uani 1 2 d S T P . .
C18 C 0.0502(5) 0.2086(11) 0.2321(10) 0.105(6) Uani 1 1 d D U . . .
H18A H 0.074573 0.174622 0.281365 0.126 Uiso 1 1 calc R U . . .
H18B H 0.074573 0.265955 0.237317 0.126 Uiso 1 1 calc R U . . .
C17 C 0.0742(9) 0.1720(11) 0.1465(10) 0.106(6) Uani 1 1 d D U . . .
H17A H 0.093768 0.216313 0.105124 0.128 Uiso 1 1 calc R U . . .
H17B H 0.125986 0.132562 0.153868 0.128 Uiso 1 1 calc R U . . .

loop_
_atom_site_aniso_label
_atom_site_aniso_U_11
_atom_site_aniso_U_22
_atom_site_aniso_U_33
_atom_site_aniso_U_23
_atom_site_aniso_U_13
_atom_site_aniso_U_12
Eu1 0.0268(2) 0.0169(2) 0.01401(19) 0.0010(4) 0.000 0.000
O1 0.034(3) 0.030(4) 0.027(3) 0.000(3) -0.001(2) 0.013(3)
N2 0.027(4) 0.025(4) 0.017(3) 0.001(3) 0.002(3) 0.002(3)
N6 0.030(6) 0.026(6) 0.015(5) 0.003(5) 0.000 0.000
N3 0.038(5) 0.019(5) 0.018(4) -0.007(8) 0.000 0.000
N1 0.031(6) 0.032(6) 0.025(5) 0.005(4) 0.003(4) 0.007(4)
N4 0.022(7) 0.012(8) 0.025(7) 0.001(6) 0.000 0.000
N5 0.043(6) 0.020(6) 0.018(5) 0.004(5) 0.000 0.000
N7 0.027(5) 0.022(5) 0.025(5) -0.005(4) 0.007(4) 0.000(4)
N8 0.022(4) 0.021(4) 0.020(3) -0.003(3) 0.006(3) -0.002(3)
C9 0.049(9) 0.024(8) 0.024(7) 0.012(6) 0.000 0.000
C14 0.070(8) 0.022(6) 0.059(8) -0.006(6) 0.009(6) 0.019(6)
C6 0.032(10) 0.020(10) 0.029(9) 0.011(8) 0.000 0.000
C4 0.039(11) 0.026(12) 0.023(9) -0.004(9) 0.000 0.000
C1 0.033(5) 0.037(6) 0.030(5) 0.009(5) 0.002(4) 0.009(5)
C12 0.036(5) 0.027(5) 0.023(5) -0.005(4) 0.011(4) -0.007(5)
C7 0.039(8) 0.017(7) 0.026(8) 0.000(6) 0.000 0.000
C15 0.050(7) 0.048(8) 0.055(8) 0.013(6) -0.005(5) 0.025(6)
C2 0.035(6) 0.033(6) 0.027(5) -0.005(5) 0.013(4) -0.002(5)
C13 0.042(6) 0.048(7) 0.026(5) -0.014(5) 0.003(4) 0.003(5)
C3 0.036(6) 0.027(5) 0.014(4) 0.002(4) 0.003(4) -0.004(4)
C11 0.028(5) 0.028(6) 0.037(5) -0.004(5) 0.007(4) 0.006(4)
C16 0.053(6) 0.037(6) 0.033(5) -0.008(4) -0.016(4) 0.006(5)
C8 0.045(8) 0.020(7) 0.040(8) 0.017(6) 0.000 0.000
C10 0.028(5) 0.025(5) 0.028(5) 0.005(4) -0.005(4) -0.001(4)
C5 0.053(12) 0.024(11) 0.028(10) 0.000(9) 0.000 0.000
B1 0.035(9) 0.023(9) 0.018(8) 0.005(6) 0.000 0.000
B2 0.033(7) 0.028(9) 0.008(5) 0.004(7) 0.000 0.000
O2 0.054(6) 0.072(8) 0.062(7) -0.009(10) 0.000 0.000
C18 0.124(12) 0.066(10) 0.125(13) -0.031(10) -0.064(10) 0.004(9)
C17 0.050(8) 0.128(14) 0.142(15) -0.040(11) -0.010(8) -0.013(9)

loop_
_atom_type_symbol
_atom_type_description
_atom_type_scat_dispersion_real
_atom_type_scat_dispersion_imag
_atom_type_scat_source
C C 0.0033 0.0016 'International Tables Vol C Tables 4.2.6.8 and 6.1.1.4'
H H 0.0000 0.0000 'International Tables Vol C Tables 4.2.6.8 and 6.1.1.4'
B B 0.0013 0.0007 'International Tables Vol C Tables 4.2.6.8 and 6.1.1.4'
Eu Eu -0.1578 3.6682 'International Tables Vol C Tables 4.2.6.8 and 6.1.1.4'
N N 0.0061 0.0033 'International Tables Vol C Tables 4.2.6.8 and 6.1.1.4'
O O 0.0106 0.0060 'International Tables Vol C Tables 4.2.6.8 and 6.1.1.4'

loop_
_geom_angle_atom_site_label_1
_geom_angle_atom_site_label_2
_geom_angle_atom_site_label_3
_geom_angle
_geom_angle_site_symmetry_1
_geom_angle_site_symmetry_3
_geom_angle_publ_flag
O1 Eu1 O1 89.8(3) . 3 ?
O1 Eu1 N3 133.84(16) 3 . ?
O1 Eu1 N3 133.84(16) . . ?
O1 Eu1 N5 71.28(19) . . ?
O1 Eu1 N5 71.28(19) 3 . ?
N3 Eu1 N5 128.9(4) . . ?
N1 Eu1 O1 73.9(2) 3 3 ?
N1 Eu1 O1 124.0(3) 3 . ?
N1 Eu1 O1 73.9(2) . . ?
N1 Eu1 O1 124.0(3) . 3 ?
N1 Eu1 N3 69.1(3) . . ?
N1 Eu1 N3 69.1(3) 3 . ?
N1 Eu1 N1 72.7(4) 3 . ?
N1 Eu1 N5 141.8(2) . . ?
N1 Eu1 N5 141.8(2) 3 . ?
N7 Eu1 O1 83.9(2) 3 . ?
N7 Eu1 O1 83.9(2) . 3 ?
N7 Eu1 O1 139.1(3) 3 3 ?
N7 Eu1 O1 139.1(3) . . ?
N7 Eu1 N3 71.6(3) . . ?
N7 Eu1 N3 71.6(3) 3 . ?
N7 Eu1 N1 92.9(2) . 3 ?
N7 Eu1 N1 140.7(2) 3 3 ?
N7 Eu1 N1 92.9(2) 3 . ?
N7 Eu1 N1 140.7(2) . . ?
N7 Eu1 N5 68.5(3) 3 . ?
N7 Eu1 N5 68.5(3) . . ?
N7 Eu1 N7 75.3(4) 3 . ?
C13 O1 Eu1 130.7(5) . . ?
C13 O1 C16 108.8(7) . . ?
C16 O1 Eu1 119.6(5) . . ?
N1 N2 B1 123.0(8) . . ?
C3 N2 N1 109.4(8) . . ?
C3 N2 B1 127.5(9) . . ?
N5 N6 B2 121.8(9) . . ?
C9 N6 N5 110.7(11) . . ?
C9 N6 B2 127.5(11) . . ?
N4 N3 Eu1 126.3(9) . . ?
C4 N3 Eu1 127.6(11) . . ?
C4 N3 N4 106.1(9) . . ?
N2 N1 Eu1 123.9(6) . . ?
C1 N1 Eu1 131.0(7) . . ?
C1 N1 N2 105.1(8) . . ?
N3 N4 B1 119.1(12) . . ?
C6 N4 N3 109.9(12) . . ?
C6 N4 B1 131.0(14) . . ?
N6 N5 Eu1 122.7(8) . . ?
C7 N5 Eu1 132.4(9) . . ?
C7 N5 N6 104.9(10) . . ?
N8 N7 Eu1 124.4(6) . . ?
C10 N7 Eu1 127.5(7) . . ?
C10 N7 N8 105.5(8) . . ?
N7 N8 B2 121.5(7) . . ?
C12 N8 N7 110.9(7) . . ?
C12 N8 B2 127.6(8) . . ?
N6 C9 H9 126.2 . . ?
N6 C9 C8 107.6(11) . . ?
C8 C9 H9 126.2 . . ?
H14A C14 H14B 109.1 . . ?
C15 C14 H14A 111.2 . . ?
C15 C14 H14B 111.2 . . ?
C15 C14 C13 102.9(9) . . ?
C13 C14 H14A 111.2 . . ?
C13 C14 H14B 111.2 . . ?
N4 C6 H6 124.4 . . ?
N4 C6 C5 111.2(19) . . ?
C5 C6 H6 124.4 . . ?
N3 C4 H4 124.4 . . ?
N3 C4 C5 111.2(14) . . ?
C5 C4 H4 124.4 . . ?
N1 C1 H1 124.3 . . ?
N1 C1 C2 111.4(9) . . ?
C2 C1 H1 124.3 . . ?
N8 C12 H12 126.4 . . ?
N8 C12 C11 107.3(8) . . ?
C11 C12 H12 126.4 . . ?
N5 C7 H7 123.3 . . ?
N5 C7 C8 113.3(12) . . ?
C8 C7 H7 123.3 . . ?
C14 C15 H15A 111.2 . . ?
C14 C15 H15B 111.2 . . ?
H15A C15 H15B 109.1 . . ?
C16 C15 C14 102.8(8) . . ?
C16 C15 H15A 111.2 . . ?
C16 C15 H15B 111.2 . . ?
C1 C2 H2 128.0 . . ?
C3 C2 C1 104.0(8) . . ?
C3 C2 H2 128.0 . . ?
O1 C13 C14 106.7(8) . . ?
O1 C13 H13A 110.4 . . ?
O1 C13 H13B 110.4 . . ?
C14 C13 H13A 110.4 . . ?
C14 C13 H13B 110.4 . . ?
H13A C13 H13B 108.6 . . ?
N2 C3 C2 110.2(8) . . ?
N2 C3 H3 124.9 . . ?
C2 C3 H3 124.9 . . ?
C12 C11 H11 127.9 . . ?
C10 C11 C12 104.2(8) . . ?
C10 C11 H11 127.9 . . ?
O1 C16 C15 106.4(8) . . ?
O1 C16 H16A 110.4 . . ?
O1 C16 H16B 110.4 . . ?
C15 C16 H16A 110.4 . . ?
C15 C16 H16B 110.4 . . ?
H16A C16 H16B 108.6 . . ?
C9 C8 H8 128.3 . . ?
C7 C8 C9 103.5(12) . . ?
C7 C8 H8 128.3 . . ?
N7 C10 C11 112.2(9) . . ?
N7 C10 H10 123.9 . . ?
C11 C10 H10 123.9 . . ?
C6 C5 C4 101.6(19) . . ?
C6 C5 H5 129.2 . . ?
C4 C5 H5 129.2 . . ?
N2 B1 N2 111.4(12) . 3 ?
N2 B1 H1A 108.2 . . ?
N2 B1 H1A 108.2 3 . ?
N4 B1 N2 110.4(7) . 3 ?
N4 B1 N2 110.4(7) . . ?
N4 B1 H1A 108.0 . . ?
N6 B2 N8 111.2(7) . 3 ?
N6 B2 N8 111.2(7) . . ?
N6 B2 H2A 108.2 . . ?
N8 B2 N8 109.5(10) 3 . ?
N8 B2 H2A 108.3 . . ?
N8 B2 H2A 108.3 3 . ?
C17 O2 C17 105.5(16) . 3 ?
C18 C18 H18A 111.0 3 . ?
C18 C18 H18B 111.0 3 . ?
C18 C18 C17 103.8(6) 3 . ?
H18A C18 H18B 109.0 . . ?
C17 C18 H18A 111.0 . . ?
C17 C18 H18B 111.0 . . ?
O2 C17 C18 109.2(11) . . ?
O2 C17 H17A 109.8 . . ?
O2 C17 H17B 109.8 . . ?
C18 C17 H17A 109.8 . . ?
C18 C17 H17B 109.8 . . ?
H17A C17 H17B 108.3 . . ?

loop_
_geom_bond_atom_site_label_1
_geom_bond_atom_site_label_2
_geom_bond_distance
_geom_bond_site_symmetry_2
_geom_bond_publ_flag
Eu1 O1 2.683(6) 3 ?
Eu1 O1 2.683(6) . ?
Eu1 N3 2.710(9) . ?
Eu1 N1 2.680(9) . ?
Eu1 N1 2.680(9) 3 ?
Eu1 N5 2.743(10) . ?
Eu1 N7 2.647(8) 3 ?
Eu1 N7 2.647(8) . ?
O1 C13 1.427(10) . ?
O1 C16 1.440(10) . ?
N2 N1 1.367(12) . ?
N2 C3 1.335(11) . ?
N2 B1 1.544(12) . ?
N6 N5 1.369(13) . ?
N6 C9 1.337(15) . ?
N6 B2 1.532(17) . ?
N3 N4 1.373(16) . ?
N3 C4 1.320(18) . ?
N1 C1 1.349(13) . ?
N4 C6 1.30(2) . ?
N4 B1 1.540(19) . ?
N5 C7 1.298(16) . ?
N7 N8 1.362(10) . ?
N7 C10 1.320(12) . ?
N8 C12 1.348(10) . ?
N8 B2 1.558(10) . ?
C9 H9 0.9500 . ?
C9 C8 1.387(19) . ?
C14 H14A 0.9900 . ?
C14 H14B 0.9900 . ?
C14 C15 1.508(15) . ?
C14 C13 1.521(15) . ?
C6 H6 0.9500 . ?
C6 C5 1.385(15) . ?
C4 H4 0.9500 . ?
C4 C5 1.43(2) . ?
C1 H1 0.9500 . ?
C1 C2 1.385(12) . ?
C12 H12 0.9500 . ?
C12 C11 1.395(13) . ?
C7 H7 0.9500 . ?
C7 C8 1.385(17) . ?
C15 H15A 0.9900 . ?
C15 H15B 0.9900 . ?
C15 C16 1.473(15) . ?
C2 H2 0.9500 . ?
C2 C3 1.359(13) . ?
C13 H13A 0.9900 . ?
C13 H13B 0.9900 . ?
C3 H3 0.9500 . ?
C11 H11 0.9500 . ?
C11 C10 1.387(12) . ?
C16 H16A 0.9900 . ?
C16 H16B 0.9900 . ?
C8 H8 0.9500 . ?
C10 H10 0.9500 . ?
C5 H5 0.9500 . ?
B1 H1A 1.0608 . ?
B2 H2A 1.0605 . ?
O2 C17 1.356(15) . ?
O2 C17 1.356(15) 3 ?
C18 C18 1.459(16) 3 ?
C18 H18A 0.9900 . ?
C18 H18B 0.9900 . ?
C18 C17 1.465(14) . ?
C17 H17A 0.9900 . ?
C17 H17B 0.9900 . ?

loop_
_geom_torsion_atom_site_label_1
_geom_torsion_atom_site_label_2
_geom_torsion_atom_site_label_3
_geom_torsion_atom_site_label_4
_geom_torsion
_geom_torsion_site_symmetry_1
_geom_torsion_site_symmetry_2
_geom_torsion_site_symmetry_3
_geom_torsion_site_symmetry_4
_geom_torsion_publ_flag
Eu1 O1 C13 C14 -170.9(6) . . . . ?
Eu1 O1 C16 C15 150.3(7) . . . . ?
Eu1 N3 N4 C6 180.000(5) . . . . ?
Eu1 N3 N4 B1 0.000(5) . . . . ?
Eu1 N3 C4 C5 180.000(5) . . . . ?
Eu1 N1 C1 C2 178.2(7) . . . . ?
Eu1 N5 C7 C8 180.000(3) . . . . ?
Eu1 N7 N8 C12 162.1(6) . . . . ?
Eu1 N7 N8 B2 -14.6(12) . . . . ?
Eu1 N7 C10 C11 -161.6(7) . . . . ?
N2 N1 C1 C2 -1.1(12) . . . . ?
N6 N5 C7 C8 0.000(4) . . . . ?
N6 C9 C8 C7 0.000(4) . . . . ?
N3 N4 C6 C5 0.000(6) . . . . ?
N3 N4 B1 N2 61.8(9) . . . 3 ?
N3 N4 B1 N2 -61.8(9) . . . . ?
N3 C4 C5 C6 0.000(6) . . . . ?
N1 N2 C3 C2 -0.9(11) . . . . ?
N1 N2 B1 N2 -62.0(13) . . . 3 ?
N1 N2 B1 N4 61.1(13) . . . . ?
N1 C1 C2 C3 0.6(12) . . . . ?
N4 N3 C4 C5 0.000(6) . . . . ?
N4 C6 C5 C4 0.000(6) . . . . ?
N5 N6 C9 C8 0.000(4) . . . . ?
N5 N6 B2 N8 61.2(6) . . . . ?
N5 N6 B2 N8 -61.2(6) . . . 3 ?
N5 C7 C8 C9 0.000(4) . . . . ?
N7 N8 C12 C11 0.6(11) . . . . ?
N7 N8 B2 N6 -54.0(11) . . . . ?
N7 N8 B2 N8 69.3(13) . . . 3 ?
N8 N7 C10 C11 0.4(11) . . . . ?
N8 C12 C11 C10 -0.4(10) . . . . ?
C9 N6 N5 Eu1 180.000(2) . . . . ?
C9 N6 N5 C7 0.000(4) . . . . ?
C9 N6 B2 N8 118.8(6) . . . 3 ?
C9 N6 B2 N8 -118.8(6) . . . . ?
C14 C15 C16 O1 33.7(12) . . . . ?
C6 N4 B1 N2 118.2(9) . . . . ?
C6 N4 B1 N2 -118.2(9) . . . 3 ?
C4 N3 N4 C6 0.000(5) . . . . ?
C4 N3 N4 B1 180.000(4) . . . . ?
C1 C2 C3 N2 0.2(11) . . . . ?
C12 N8 B2 N6 129.9(9) . . . . ?
C12 N8 B2 N8 -106.8(10) . . . 3 ?
C12 C11 C10 N7 0.0(12) . . . . ?
C15 C14 C13 O1 22.1(11) . . . . ?
C13 O1 C16 C15 -20.3(11) . . . . ?
C13 C14 C15 C16 -33.5(12) . . . . ?
C3 N2 N1 Eu1 -178.1(6) . . . . ?
C3 N2 N1 C1 1.2(11) . . . . ?
C3 N2 B1 N2 120.2(10) . . . 3 ?
C3 N2 B1 N4 -116.7(11) . . . . ?
C16 O1 C13 C14 -1.7(11) . . . . ?
C10 N7 N8 C12 -0.6(11) . . . . ?
C10 N7 N8 B2 -177.3(9) . . . . ?
B1 N2 N1 Eu1 3.7(12) . . . . ?
B1 N2 N1 C1 -176.9(9) . . . . ?
B1 N2 C3 C2 177.1(9) . . . . ?
B1 N4 C6 C5 180.000(4) . . . . ?
B2 N6 N5 Eu1 0.000(3) . . . . ?
B2 N6 N5 C7 180.000(3) . . . . ?
B2 N6 C9 C8 180.000(4) . . . . ?
B2 N8 C12 C11 177.1(9) . . . . ?
C18 C18 C17 O2 -17.5(15) 3 . . . ?
C17 O2 C17 C18 29(2) 3 . . . ?

loop_
_twin_individual_id
_twin_individual_mass_fraction_refined
1 1.01(4)
2 -0.01(4)
